data_7712266
loop_
_publ_author_name
'Artem'ev, Alexander'
'Doronina, Evgeniya Pavlovna'
'Rakhmanova, Marianna I.'
'Hei, Xiuze'
'Stass, Dmitri V.'
'Tarasova, Olga'
'Bagryanskaya, Irina Yu.'
'Samsonenko, Denis G.'
'Novikov, Alexander S.'
'Nedolya, Nina'
'Li, Jing'

_publ_section_title
;
 A family of CuI-based 1D polymers showing colorful short-lived TADF and
 phosphorescence induced by photo- and X-ray irradiation
;
_journal_name_full 'Dalton Transactions'
_journal_paper_doi 10.1039/D3DT00035D
_journal_year 2023
_chemical_formula_moiety 'C18 H26 Cu2 I2 N2 S2'
_chemical_formula_sum 'C18 H26 Cu2 I2 N2 S2'
_chemical_formula_weight 715.41
_chemical_name_systematic
;
 Complex of Cu(I) iodide with 2-propyl-6-(methylthio)pyridine
;
_space_group_crystal_system monoclinic
_space_group_IT_number 14
_space_group_name_Hall '-P 2yn'
_space_group_name_H-M_alt 'P 1 21/n 1'
_atom_sites_solution_hydrogens geom
_audit_creation_method SHELXL-2018/3
_audit_update_record
;
2022-04-11 deposited with the CCDC.	2023-01-31 downloaded from the CCDC.
;
_cell_angle_alpha 90
_cell_angle_beta 97.604(4)
_cell_angle_gamma 90
_cell_formula_units_Z 2
_cell_length_a 10.0644(7)
_cell_length_b 8.5333(7)
_cell_length_c 14.2287(12)
_cell_measurement_reflns_used 9137
_cell_measurement_temperature 296(2)
_cell_measurement_theta_max 29.24
_cell_measurement_theta_min 2.65
_cell_volume 1211.25(17)
_computing_cell_refinement 'Bruker SAINT'
_computing_data_collection 'Bruker APEX2'
_computing_data_reduction 'Bruker SAINT'
_computing_molecular_graphics 'Bruker SHELXTL'
_computing_publication_material 'Bruker SHELXTL'
_computing_structure_refinement 'SHELXL-2018/3 (Sheldrick, 2018)'
_computing_structure_solution 'SHELXS-97 (Sheldrick, 2008)'
_diffrn_ambient_temperature 296(2)
_diffrn_measured_fraction_theta_full 0.995
_diffrn_measured_fraction_theta_max 0.938
_diffrn_measurement_device_type 'Bruker APEX-II CCD'
_diffrn_measurement_method '\f and \w scans'
_diffrn_radiation_type MoK\a
_diffrn_radiation_wavelength 0.71073
_diffrn_reflns_av_R_equivalents 0.0407
_diffrn_reflns_av_unetI/netI 0.0298
_diffrn_reflns_Laue_measured_fraction_full 0.995
_diffrn_reflns_Laue_measured_fraction_max 0.938
_diffrn_reflns_limit_h_max 14
_diffrn_reflns_limit_h_min -12
_diffrn_reflns_limit_k_max 11
_diffrn_reflns_limit_k_min -11
_diffrn_reflns_limit_l_max 19
_diffrn_reflns_limit_l_min -20
_diffrn_reflns_number 21069
_diffrn_reflns_point_group_measured_fraction_full 0.995
_diffrn_reflns_point_group_measured_fraction_max 0.938
_diffrn_reflns_theta_full 25.242
_diffrn_reflns_theta_max 30.032
_diffrn_reflns_theta_min 2.339
_diffrn_source 'sealed tube'
_exptl_absorpt_coefficient_mu 4.482
_exptl_absorpt_correction_T_max 0.8622
_exptl_absorpt_correction_T_min 0.4783
_exptl_absorpt_correction_type multi-scan
_exptl_absorpt_process_details SADABS
_exptl_crystal_colour colourless
_exptl_crystal_density_diffrn 1.962
_exptl_crystal_density_method 'not measured'
_exptl_crystal_description needle
_exptl_crystal_F_000 688
_exptl_crystal_size_max 0.900
_exptl_crystal_size_mid 0.200
_exptl_crystal_size_min 0.100
_refine_diff_density_max 1.536
_refine_diff_density_min -1.352
_refine_diff_density_rms 0.172
_refine_ls_extinction_method none
_refine_ls_goodness_of_fit_ref 1.024
_refine_ls_hydrogen_treatment constr
_refine_ls_matrix_type full
_refine_ls_number_parameters 120
_refine_ls_number_reflns 3321
_refine_ls_number_restraints 0
_refine_ls_restrained_S_all 1.024
_refine_ls_R_factor_all 0.0658
_refine_ls_R_factor_gt 0.0435
_refine_ls_shift/su_max 0.002
_refine_ls_shift/su_mean 0.000
_refine_ls_structure_factor_coef Fsqd
_refine_ls_weighting_details 'w=1/[\s^2^(Fo^2^)+(0.0811P)^2^+3.0594P] where P=(Fo^2^+2Fc^2^)/3'
_refine_ls_weighting_scheme calc
_refine_ls_wR_factor_gt 0.1292
_refine_ls_wR_factor_ref 0.1487
_reflns_Friedel_coverage 0.000
_reflns_number_gt 2433
_reflns_number_total 3321
_reflns_threshold_expression 'I > 2\s(I)'
_cod_data_source_file d3dt00035d2.cif
_cod_data_source_block c56
_cod_original_sg_symbol_H-M 'P 21/n'
_cod_database_code 7712266
_shelx_shelxl_version_number 2018/3
_shelx_space_group_comment
;
The symmetry employed for this shelxl refinement is uniquely defined
by the following loop, which should always be used as a source of
symmetry information in preference to the above space-group names.
They are only intended as comments.
;
_shelx_estimated_absorpt_t_min 0.107
_shelx_estimated_absorpt_t_max 0.663

loop_
_space_group_symop_operation_xyz
'x, y, z'
'-x+1/2, y+1/2, -z+1/2'
'-x, -y, -z'
'x-1/2, -y-1/2, z-1/2'

loop_
_atom_site_label
_atom_site_type_symbol
_atom_site_fract_x
_atom_site_fract_y
_atom_site_fract_z
_atom_site_U_iso_or_equiv
_atom_site_adp_type
_atom_site_occupancy
_atom_site_site_symmetry_order
_atom_site_calc_flag
_atom_site_refinement_flags_posn
_atom_site_refinement_flags_adp
_atom_site_refinement_flags_occupancy
_atom_site_disorder_assembly
_atom_site_disorder_group
I1 I 0.56702(4) 0.24675(4) 0.01579(3) 0.05322(17) Uani 1 1 d . . . . .
Cu1 Cu 0.38405(6) 0.03819(8) 0.02467(5) 0.04202(19) Uani 1 1 d . . . . .
S1 S 0.30605(17) -0.0077(2) 0.21950(11) 0.0657(5) Uani 1 1 d . . . . .
N1 N 0.2053(3) 0.1092(4) 0.0568(3) 0.0309(7) Uani 1 1 d . . . . .
C1 C 0.1118(4) 0.1780(5) -0.0075(3) 0.0339(9) Uani 1 1 d . . . . .
C2 C -0.0131(5) 0.2179(6) 0.0162(4) 0.0428(11) Uani 1 1 d . . . . .
H6 H -0.076991 0.263067 -0.028949 0.051 Uiso 1 1 calc R U . . .
C3 C -0.0425(5) 0.1907(7) 0.1067(4) 0.0449(11) Uani 1 1 d . . . . .
H1 H -0.126119 0.217764 0.122687 0.054 Uiso 1 1 calc R U . . .
C4 C 0.0520(5) 0.1235(7) 0.1732(4) 0.0429(11) Uani 1 1 d . . . . .
H5 H 0.034295 0.105385 0.234783 0.052 Uiso 1 1 calc R U . . .
C5 C 0.1750(4) 0.0836(6) 0.1453(3) 0.0360(9) Uani 1 1 d . . . . .
C6 C 0.2456(7) -0.0137(9) 0.3327(4) 0.0650(18) Uani 1 1 d . . . . .
H2 H 0.218692 0.089525 0.349238 0.098 Uiso 1 1 calc R U . . .
H4 H 0.315645 -0.050464 0.379991 0.098 Uiso 1 1 calc R U . . .
H3 H 0.170282 -0.083398 0.329478 0.098 Uiso 1 1 calc R U . . .
C7 C 0.1504(6) 0.2157(6) -0.1029(4) 0.0419(11) Uani 1 1 d . . . . .
H12 H 0.075704 0.192680 -0.151336 0.050 Uiso 1 1 calc R U . . .
H13 H 0.225223 0.150041 -0.114549 0.050 Uiso 1 1 calc R U . . .
C8 C 0.1896(7) 0.3875(7) -0.1099(4) 0.0559(14) Uani 1 1 d . . . . .
H11 H 0.114328 0.452697 -0.098595 0.067 Uiso 1 1 calc R U . . .
H7 H 0.263418 0.410366 -0.060834 0.067 Uiso 1 1 calc R U . . .
C9 C 0.2306(10) 0.4291(10) -0.2057(5) 0.084(2) Uani 1 1 d . . . . .
H10 H 0.317349 0.385660 -0.210614 0.126 Uiso 1 1 calc R U . . .
H9 H 0.233994 0.541023 -0.211945 0.126 Uiso 1 1 calc R U . . .
H8 H 0.166291 0.387027 -0.255110 0.126 Uiso 1 1 calc R U . . .

loop_
_atom_site_aniso_label
_atom_site_aniso_U_11
_atom_site_aniso_U_22
_atom_site_aniso_U_33
_atom_site_aniso_U_23
_atom_site_aniso_U_13
_atom_site_aniso_U_12
I1 0.0366(2) 0.0375(2) 0.0876(3) -0.00326(16) 0.01618(19) -0.00174(13)
Cu1 0.0299(3) 0.0479(4) 0.0508(4) 0.0012(3) 0.0147(2) 0.0066(2)
S1 0.0513(9) 0.1001(13) 0.0477(8) 0.0225(8) 0.0134(6) 0.0329(9)
N1 0.0244(17) 0.0300(18) 0.0392(18) 0.0010(15) 0.0081(13) 0.0010(14)
C1 0.031(2) 0.029(2) 0.043(2) -0.0020(17) 0.0063(17) -0.0009(18)
C2 0.027(2) 0.044(3) 0.056(3) 0.001(2) 0.000(2) 0.0048(19)
C3 0.028(2) 0.051(3) 0.059(3) 0.000(2) 0.016(2) 0.005(2)
C4 0.037(3) 0.048(3) 0.047(3) 0.004(2) 0.018(2) 0.001(2)
C5 0.030(2) 0.039(2) 0.040(2) 0.0034(19) 0.0091(17) 0.0030(18)
C6 0.076(5) 0.075(5) 0.045(3) 0.009(3) 0.009(3) 0.023(4)
C7 0.048(3) 0.042(3) 0.036(2) -0.0042(19) 0.007(2) 0.002(2)
C8 0.075(4) 0.047(3) 0.050(3) -0.002(2) 0.022(3) -0.004(3)
C9 0.124(7) 0.076(5) 0.060(4) 0.006(4) 0.040(4) -0.020(5)

loop_
_atom_type_symbol
_atom_type_description
_atom_type_scat_dispersion_real
_atom_type_scat_dispersion_imag
_atom_type_scat_source
C C 0.0033 0.0016 'International Tables Vol C Tables 4.2.6.8 and 6.1.1.4'
H H 0.0000 0.0000 'International Tables Vol C Tables 4.2.6.8 and 6.1.1.4'
N N 0.0061 0.0033 'International Tables Vol C Tables 4.2.6.8 and 6.1.1.4'
S S 0.1246 0.1234 'International Tables Vol C Tables 4.2.6.8 and 6.1.1.4'
Cu Cu 0.3201 1.2651 'International Tables Vol C Tables 4.2.6.8 and 6.1.1.4'
I I -0.4742 1.8119 'International Tables Vol C Tables 4.2.6.8 and 6.1.1.4'

loop_
_geom_angle_atom_site_label_1
_geom_angle_atom_site_label_2
_geom_angle_atom_site_label_3
_geom_angle
_geom_angle_site_symmetry_1
_geom_angle_site_symmetry_3
_geom_angle_publ_flag
Cu1 I1 Cu1 61.00(2) 3_655 . ?
N1 Cu1 I1 122.84(11) . 3_655 ?
N1 Cu1 I1 118.08(11) . . ?
I1 Cu1 I1 119.00(2) 3_655 . ?
N1 Cu1 Cu1 176.21(11) . 3_655 ?
I1 Cu1 Cu1 59.78(3) 3_655 3_655 ?
I1 Cu1 Cu1 59.23(3) . 3_655 ?
C5 S1 C6 103.6(3) . . ?
C5 N1 C1 118.5(4) . . ?
C5 N1 Cu1 118.9(3) . . ?
C1 N1 Cu1 122.6(3) . . ?
N1 C1 C2 120.8(4) . . ?
N1 C1 C7 117.8(4) . . ?
C2 C1 C7 121.4(4) . . ?
C3 C2 C1 120.0(5) . . ?
C3 C2 H6 120.0 . . ?
C1 C2 H6 120.0 . . ?
C4 C3 C2 119.9(4) . . ?
C4 C3 H1 120.0 . . ?
C2 C3 H1 120.0 . . ?
C3 C4 C5 117.8(4) . . ?
C3 C4 H5 121.1 . . ?
C5 C4 H5 121.1 . . ?
N1 C5 C4 123.0(4) . . ?
N1 C5 S1 112.8(3) . . ?
C4 C5 S1 124.2(4) . . ?
S1 C6 H2 109.5 . . ?
S1 C6 H4 109.5 . . ?
H2 C6 H4 109.5 . . ?
S1 C6 H3 109.5 . . ?
H2 C6 H3 109.5 . . ?
H4 C6 H3 109.5 . . ?
C1 C7 C8 111.5(4) . . ?
C1 C7 H12 109.3 . . ?
C8 C7 H12 109.3 . . ?
C1 C7 H13 109.3 . . ?
C8 C7 H13 109.3 . . ?
H12 C7 H13 108.0 . . ?
C9 C8 C7 112.8(5) . . ?
C9 C8 H11 109.0 . . ?
C7 C8 H11 109.0 . . ?
C9 C8 H7 109.0 . . ?
C7 C8 H7 109.0 . . ?
H11 C8 H7 107.8 . . ?
C8 C9 H10 109.5 . . ?
C8 C9 H9 109.5 . . ?
H10 C9 H9 109.5 . . ?
C8 C9 H8 109.5 . . ?
H10 C9 H8 109.5 . . ?
H9 C9 H8 109.5 . . ?

loop_
_geom_bond_atom_site_label_1
_geom_bond_atom_site_label_2
_geom_bond_distance
_geom_bond_site_symmetry_2
_geom_bond_publ_flag
I1 Cu1 2.5614(8) 3_655 ?
I1 Cu1 2.5760(7) . ?
Cu1 N1 2.007(3) . ?
Cu1 Cu1 2.6074(11) 3_655 ?
S1 C5 1.759(5) . ?
S1 C6 1.796(6) . ?
N1 C5 1.352(6) . ?
N1 C1 1.357(6) . ?
C1 C2 1.387(7) . ?
C1 C7 1.496(7) . ?
C2 C3 1.378(8) . ?
C2 H6 0.9300 . ?
C3 C4 1.375(7) . ?
C3 H1 0.9300 . ?
C4 C5 1.392(6) . ?
C4 H5 0.9300 . ?
C6 H2 0.9600 . ?
C6 H4 0.9600 . ?
C6 H3 0.9600 . ?
C7 C8 1.525(8) . ?
C7 H12 0.9700 . ?
C7 H13 0.9700 . ?
C8 C9 1.517(8) . ?
C8 H11 0.9700 . ?
C8 H7 0.9700 . ?
C9 H10 0.9600 . ?
C9 H9 0.9600 . ?
C9 H8 0.9600 . ?

loop_
_geom_torsion_atom_site_label_1
_geom_torsion_atom_site_label_2
_geom_torsion_atom_site_label_3
_geom_torsion_atom_site_label_4
_geom_torsion
_geom_torsion_site_symmetry_1
_geom_torsion_site_symmetry_2
_geom_torsion_site_symmetry_3
_geom_torsion_site_symmetry_4
_geom_torsion_publ_flag
C5 N1 C1 C2 -1.5(6) . . . . ?
Cu1 N1 C1 C2 176.6(4) . . . . ?
C5 N1 C1 C7 175.8(4) . . . . ?
Cu1 N1 C1 C7 -6.1(6) . . . . ?
N1 C1 C2 C3 1.3(7) . . . . ?
C7 C1 C2 C3 -175.8(5) . . . . ?
C1 C2 C3 C4 -0.2(8) . . . . ?
C2 C3 C4 C5 -0.7(8) . . . . ?
C1 N1 C5 C4 0.5(7) . . . . ?
Cu1 N1 C5 C4 -177.7(4) . . . . ?
C1 N1 C5 S1 179.5(3) . . . . ?
Cu1 N1 C5 S1 1.3(5) . . . . ?
C3 C4 C5 N1 0.6(8) . . . . ?
C3 C4 C5 S1 -178.3(4) . . . . ?
C6 S1 C5 N1 175.7(4) . . . . ?
C6 S1 C5 C4 -5.3(6) . . . . ?
N1 C1 C7 C8 -98.9(6) . . . . ?
C2 C1 C7 C8 78.3(6) . . . . ?
C1 C7 C8 C9 179.4(6) . . . . ?
